data_7051567
loop_
_publ_author_name
'Deiters, Emmanuel'
'Bulach, V\'eronique'
'Kyritsakas, Nathalie'
'Hosseini, Mir Wais'

_publ_section_title
;
 Molecular tectonics: coordination networks based on porphyrins bearing
 pyridine N-oxide groups as coordinating sites
;
_journal_issue 12
_journal_name_full 'New Journal of Chemistry'
_journal_page_first 1508
_journal_paper_doi 10.1039/b511049c
_journal_volume 29
_journal_year 2005
_chemical_formula_sum 'C176 H140 N24 O18 Zn4'
_chemical_formula_weight 3140.60
_chemical_name_systematic
;
?
;
_space_group_IT_number 14
_symmetry_cell_setting monoclinic
_symmetry_space_group_name_Hall '-P 2ybc'
_symmetry_space_group_name_H-M 'P 1 21/c 1'
_atom_sites_solution_hydrogens geom
_atom_sites_solution_primary direct
_atom_sites_solution_secondary difmap
_audit_creation_method SHELXL-97
_cell_angle_alpha 90.00
_cell_angle_beta 98.449(2)
_cell_angle_gamma 90.00
_cell_formula_units_Z 1
_cell_length_a 12.0889(4)
_cell_length_b 10.0599(4)
_cell_length_c 31.2347(11)
_cell_measurement_reflns_used 5077
_cell_measurement_temperature 173(2)
_cell_measurement_theta_max 22.91
_cell_measurement_theta_min 2.64
_cell_volume 3757.3(2)
_computing_cell_refinement 'Bruker SMART'
_computing_data_collection 'Bruker SMART'
_computing_data_reduction 'Bruker SAINT'
_computing_molecular_graphics 'Bruker SHELXTL'
_computing_publication_material 'Bruker SHELXTL'
_computing_structure_refinement 'SHELXL-97 (Sheldrick, 1997)'
_computing_structure_solution 'SHELXS-97 (Sheldrick, 1990)'
_diffrn_ambient_temperature 173(2)
_diffrn_measured_fraction_theta_full 0.991
_diffrn_measured_fraction_theta_max 0.991
_diffrn_measurement_device_type 'CCD area detector'
_diffrn_measurement_method 'phi and omega scans'
_diffrn_radiation_monochromator graphite
_diffrn_radiation_source 'fine-focus sealed tube'
_diffrn_radiation_type MoK\a
_diffrn_radiation_wavelength 0.71073
_diffrn_reflns_av_R_equivalents 0.0935
_diffrn_reflns_av_sigmaI/netI 0.0988
_diffrn_reflns_limit_h_max 15
_diffrn_reflns_limit_h_min -15
_diffrn_reflns_limit_k_max 13
_diffrn_reflns_limit_k_min -8
_diffrn_reflns_limit_l_max 40
_diffrn_reflns_limit_l_min -39
_diffrn_reflns_number 39980
_diffrn_reflns_theta_full 27.55
_diffrn_reflns_theta_max 27.55
_diffrn_reflns_theta_min 2.13
_exptl_absorpt_coefficient_mu 0.708
_exptl_absorpt_correction_T_max 0.9655
_exptl_absorpt_correction_T_min 0.8159
_exptl_absorpt_correction_type multi-scan
_exptl_absorpt_process_details sadabs
_exptl_crystal_colour red
_exptl_crystal_density_diffrn 1.388
_exptl_crystal_density_meas ?
_exptl_crystal_density_method 'not measured'
_exptl_crystal_description plate
_exptl_crystal_F_000 1628
_exptl_crystal_size_max 0.30
_exptl_crystal_size_mid 0.29
_exptl_crystal_size_min 0.05
_refine_diff_density_max 1.511
_refine_diff_density_min -0.859
_refine_diff_density_rms 0.134
_refine_ls_extinction_method none
_refine_ls_goodness_of_fit_ref 1.138
_refine_ls_hydrogen_treatment constr
_refine_ls_matrix_type full
_refine_ls_number_parameters 503
_refine_ls_number_reflns 8595
_refine_ls_number_restraints 9
_refine_ls_restrained_S_all 1.144
_refine_ls_R_factor_all 0.1401
_refine_ls_R_factor_gt 0.0774
_refine_ls_shift/su_max 0.001
_refine_ls_shift/su_mean 0.000
_refine_ls_structure_factor_coef Fsqd
_refine_ls_weighting_details 'calc w=1/[\s^2^(Fo^2^)+(0.0645P)^2^+10.6710P] where P=(Fo^2^+2Fc^2^)/3'
_refine_ls_weighting_scheme calc
_refine_ls_wR_factor_gt 0.1880
_refine_ls_wR_factor_ref 0.2141
_reflns_number_gt 5011
_reflns_number_total 8595
_reflns_threshold_expression >2sigma(I)
_cod_data_source_file b511049c.txt
_cod_data_source_block e161a
_cod_depositor_comments
;
The following automatic conversions were performed:
'_symmetry_cell_setting' value 'Monoclinic' changed to 'monoclinic'
according to '/home/saulius/struct/CIF-dictionaries/cif_core.dic'
dictionary named 'cif_core.dic' version 2.4.1 from 2010-06-29.

Automatic conversion script
Id: cif_fix_enum 1527 2010-12-29 10:47:43Z saulius 

The following automatic conversions were performed:

'_exptl_crystal_density_meas' value 'none' was changed to '?' - the
value is perceived as not measured.

Automatic conversion script
Id: cif_fix_values 3008 2015-01-20 13:52:24Z robertas 
;
_cod_original_sg_symbol_H-M P2(1)/c
_cod_database_code 7051567

loop_
_symmetry_equiv_pos_as_xyz
'x, y, z'
'-x, y+1/2, -z+1/2'
'-x, -y, -z'
'x, -y-1/2, z-1/2'

loop_
_atom_site_label
_atom_site_type_symbol
_atom_site_fract_x
_atom_site_fract_y
_atom_site_fract_z
_atom_site_U_iso_or_equiv
_atom_site_adp_type
_atom_site_occupancy
_atom_site_symmetry_multiplicity
_atom_site_calc_flag
_atom_site_refinement_flags
_atom_site_disorder_assembly
_atom_site_disorder_group
Zn1 Zn 0.53524(5) 0.07025(6) 0.393957(18) 0.02866(18) Uani 1 1 d . . .
N1 N 0.6083(4) -0.0704(5) 0.35873(13) 0.0332(10) Uani 1 1 d . . .
N2 N 0.3952(3) 0.0692(4) 0.34626(13) 0.0292(9) Uani 1 1 d . . .
N3 N 0.4382(3) 0.1608(4) 0.43491(12) 0.0263(9) Uani 1 1 d . . .
N4 N 0.6531(3) 0.0277(4) 0.44666(13) 0.0288(9) Uani 1 1 d . . .
C1 C 0.7049(5) -0.1381(6) 0.37211(18) 0.0378(13) Uani 1 1 d . . .
C2 C 0.7231(5) -0.2320(7) 0.3387(2) 0.0552(18) Uani 1 1 d . . .
H2 H 0.7835 -0.2930 0.3399 0.066 Uiso 1 1 calc R . .
C3 C 0.6397(5) -0.2176(7) 0.3059(2) 0.0536(17) Uani 1 1 d . . .
H3 H 0.6303 -0.2663 0.2796 0.064 Uiso 1 1 calc R . .
C4 C 0.5660(5) -0.1140(6) 0.31765(18) 0.0375(13) Uani 1 1 d . . .
C5 C 0.4695(4) -0.0716(6) 0.29251(16) 0.0330(12) Uani 1 1 d . . .
C6 C 0.3884(4) 0.0138(5) 0.30595(16) 0.0306(12) Uani 1 1 d . . .
C7 C 0.2821(5) 0.0455(5) 0.28092(17) 0.0360(13) Uani 1 1 d . . .
H7 H 0.2580 0.0226 0.2515 0.043 Uiso 1 1 calc R . .
C8 C 0.2227(5) 0.1143(6) 0.30718(18) 0.0391(13) Uani 1 1 d . . .
H8 H 0.1485 0.1468 0.3000 0.047 Uiso 1 1 calc R . .
C9 C 0.2943(4) 0.1285(5) 0.34821(16) 0.0301(11) Uani 1 1 d . . .
C10 C 0.2616(4) 0.1888(5) 0.38514(17) 0.0298(11) Uani 1 1 d . A .
C11 C 0.3292(4) 0.2028(5) 0.42506(16) 0.0277(11) Uani 1 1 d . . .
C12 C 0.2961(5) 0.2673(5) 0.46226(17) 0.0337(12) Uani 1 1 d . . .
H12 H 0.2249 0.3050 0.4641 0.040 Uiso 1 1 calc R . .
C13 C 0.3843(5) 0.2645(5) 0.49391(17) 0.0334(12) Uani 1 1 d . . .
H13 H 0.3868 0.2996 0.5223 0.040 Uiso 1 1 calc R . .
C14 C 0.4751(4) 0.1979(4) 0.47675(16) 0.0281(11) Uani 1 1 d . . .
C15 C 0.5821(4) 0.1739(4) 0.49987(16) 0.0280(11) Uani 1 1 d . . .
C16 C 0.6648(4) 0.0946(5) 0.48568(15) 0.0275(11) Uani 1 1 d . . .
C17 C 0.7749(5) 0.0739(5) 0.50824(17) 0.0336(12) Uani 1 1 d . . .
H17 H 0.8045 0.1102 0.5356 0.040 Uiso 1 1 calc R . .
C18 C 0.8294(5) -0.0061(5) 0.48392(17) 0.0340(12) Uani 1 1 d . . .
H18 H 0.9042 -0.0370 0.4908 0.041 Uiso 1 1 calc R . .
C19 C 0.7521(4) -0.0361(5) 0.44524(17) 0.0303(12) Uani 1 1 d . . .
C20 C 0.7755(4) -0.1185(5) 0.41101(18) 0.0352(13) Uani 1 1 d . . .
C21 C 0.4469(5) -0.1237(6) 0.24739(17) 0.0348(12) Uani 1 1 d . . .
C22 C 0.3641(5) -0.2172(6) 0.23503(17) 0.0428(15) Uani 1 1 d . . .
H22 H 0.3211 -0.2502 0.2558 0.051 Uiso 1 1 calc R . .
C23 C 0.3433(5) -0.2630(6) 0.19297(18) 0.0409(14) Uani 1 1 d . . .
H23 H 0.2858 -0.3266 0.1849 0.049 Uiso 1 1 calc R . .
C24 C 0.4871(5) -0.1302(7) 0.17446(19) 0.0487(16) Uani 1 1 d . . .
H24 H 0.5315 -0.1014 0.1535 0.058 Uiso 1 1 calc R . .
C25 C 0.5075(5) -0.0825(7) 0.21600(19) 0.0493(16) Uani 1 1 d . . .
H25 H 0.5654 -0.0190 0.2233 0.059 Uiso 1 1 calc R . .
N5 N 0.4040(4) -0.2178(4) 0.16361(13) 0.0315(10) Uani 1 1 d . . .
O1 O 0.3795(3) -0.2596(4) 0.12250(11) 0.0373(9) Uani 1 1 d . . .
C26 C 0.1432(5) 0.2358(6) 0.38184(17) 0.0366(13) Uani 1 1 d D . .
C27A C 0.0627(8) 0.1749(11) 0.4002(3) 0.0520(18) Uani 0.707(16) 1 d PD A 2
C28A C -0.0492(9) 0.2229(13) 0.3952(3) 0.0520(18) Uani 0.707(16) 1 d PD A 2
C29A C -0.0782(9) 0.3360(12) 0.3716(4) 0.0520(18) Uani 0.707(16) 1 d PD A 2
C30A C 0.0013(8) 0.4044(10) 0.3515(4) 0.0520(18) Uani 0.707(16) 1 d PD A 2
C31A C 0.1115(8) 0.3576(10) 0.3555(4) 0.0520(18) Uani 0.707(16) 1 d PD A 2
C27B C 0.0665(17) 0.119(2) 0.3874(7) 0.047(4) Uani 0.293(16) 1 d PD A 1
C28B C -0.0430(17) 0.154(2) 0.3885(7) 0.047(4) Uani 0.293(16) 1 d PD A 1
C29B C -0.0802(19) 0.284(3) 0.3857(9) 0.047(4) Uani 0.293(16) 1 d PD A 1
C30B C -0.0046(18) 0.384(2) 0.3804(9) 0.047(4) Uani 0.293(16) 1 d PD A 1
C31B C 0.1079(17) 0.354(2) 0.3799(9) 0.047(4) Uani 0.293(16) 1 d PD A 1
C32 C 0.6087(4) 0.2399(5) 0.54272(16) 0.0294(11) Uani 1 1 d . . .
C33 C 0.6410(4) 0.1698(5) 0.58099(16) 0.0319(12) Uani 1 1 d . . .
H33 H 0.6486 0.0759 0.5800 0.038 Uiso 1 1 calc R . .
C34 C 0.6621(5) 0.2340(5) 0.62016(17) 0.0329(12) Uani 1 1 d . . .
H34 H 0.6829 0.1837 0.6458 0.039 Uiso 1 1 calc R . .
C35 C 0.6232(4) 0.4394(5) 0.58610(17) 0.0322(12) Uani 1 1 d . . .
H35 H 0.6173 0.5333 0.5879 0.039 Uiso 1 1 calc R . .
C36 C 0.6010(4) 0.3788(5) 0.54669(17) 0.0318(12) Uani 1 1 d . . .
H36 H 0.5801 0.4313 0.5215 0.038 Uiso 1 1 calc R . .
N7 N 0.6535(4) 0.3677(4) 0.62272(13) 0.0312(10) Uani 1 1 d . . .
O2 O 0.6745(3) 0.4281(4) 0.66047(12) 0.0423(9) Uani 1 1 d . . .
C37 C 0.8847(5) -0.1903(6) 0.41665(19) 0.0410(14) Uani 1 1 d . . .
C38 C 0.9173(5) -0.2729(6) 0.4522(2) 0.0471(15) Uani 1 1 d . . .
H38 H 0.8708 -0.2807 0.4741 0.056 Uiso 1 1 calc R . .
C39 C 1.0164(5) -0.3434(7) 0.4560(3) 0.0608(19) Uani 1 1 d . . .
H39 H 1.0369 -0.3995 0.4804 0.073 Uiso 1 1 calc R . .
C40 C 1.0850(6) -0.3333(9) 0.4253(3) 0.072(2) Uani 1 1 d . . .
H40 H 1.1527 -0.3826 0.4280 0.086 Uiso 1 1 calc R . .
C41 C 1.0549(6) -0.2497(11) 0.3897(3) 0.081(3) Uani 1 1 d . . .
H41 H 1.1021 -0.2414 0.3681 0.097 Uiso 1 1 calc R . .
C42 C 0.9575(5) -0.1803(9) 0.3863(2) 0.063(2) Uani 1 1 d . . .
H42 H 0.9386 -0.1227 0.3623 0.076 Uiso 1 1 calc R . .
C43 C 0.7479(6) 0.4389(8) 0.4573(3) 0.0690(12) Uani 1 1 d D . .
O3 O 0.6293(4) 0.4426(5) 0.43962(16) 0.0690(12) Uani 1 1 d D . .
C44 C 0.0773(12) 0.7156(15) 0.2604(5) 0.0668(18) Uani 0.50 1 d PD . .
O4 O 0.1521(8) 0.6180(11) 0.2754(3) 0.0668(18) Uani 0.50 1 d PD . .
C45 C 0.0071(13) 0.8835(16) 0.2494(6) 0.072(5) Uani 0.50 1 d PD . .
O5 O 0.0179(10) 0.995(2) 0.2162(5) 0.198(12) Uani 0.50 1 d PD . .
O6 O 0.1749(8) 0.4751(11) 0.2367(3) 0.0668(18) Uani 0.50 1 d P . .

loop_
_atom_site_aniso_label
_atom_site_aniso_U_11
_atom_site_aniso_U_22
_atom_site_aniso_U_33
_atom_site_aniso_U_23
_atom_site_aniso_U_13
_atom_site_aniso_U_12
Zn1 0.0426(3) 0.0231(3) 0.0217(3) -0.0013(3) 0.0096(2) -0.0011(3)
N1 0.038(2) 0.036(2) 0.026(2) -0.008(2) 0.0063(19) -0.002(2)
N2 0.042(2) 0.024(2) 0.022(2) -0.0014(18) 0.0094(18) -0.0025(19)
N3 0.044(2) 0.0172(19) 0.018(2) -0.0009(16) 0.0070(18) -0.0029(18)
N4 0.041(2) 0.022(2) 0.025(2) -0.0032(17) 0.0095(19) -0.0013(18)
C1 0.041(3) 0.041(3) 0.032(3) -0.012(3) 0.006(3) 0.006(3)
C2 0.052(4) 0.069(5) 0.043(4) -0.028(3) 0.001(3) 0.020(3)
C3 0.058(4) 0.063(4) 0.039(4) -0.026(3) 0.006(3) 0.010(3)
C4 0.044(3) 0.039(3) 0.030(3) -0.012(3) 0.011(3) -0.002(3)
C5 0.041(3) 0.037(3) 0.022(3) -0.006(2) 0.009(2) -0.005(3)
C6 0.044(3) 0.029(3) 0.019(3) -0.002(2) 0.008(2) -0.003(2)
C7 0.049(3) 0.035(3) 0.023(3) -0.007(2) 0.003(2) 0.001(2)
C8 0.047(3) 0.037(3) 0.032(3) 0.000(3) 0.003(3) 0.003(3)
C9 0.040(3) 0.023(3) 0.028(3) 0.003(2) 0.008(2) -0.001(2)
C10 0.040(3) 0.020(2) 0.031(3) 0.002(2) 0.009(2) -0.002(2)
C11 0.040(3) 0.017(2) 0.028(3) -0.001(2) 0.009(2) -0.004(2)
C12 0.044(3) 0.028(3) 0.031(3) -0.005(2) 0.011(3) 0.000(2)
C13 0.049(3) 0.024(3) 0.029(3) -0.003(2) 0.013(3) -0.003(2)
C14 0.048(3) 0.013(2) 0.024(3) 0.002(2) 0.010(2) -0.002(2)
C15 0.049(3) 0.012(2) 0.024(3) 0.000(2) 0.010(2) -0.003(2)
C16 0.046(3) 0.018(2) 0.019(2) 0.0023(19) 0.005(2) -0.001(2)
C17 0.051(3) 0.025(3) 0.025(3) -0.004(2) 0.003(2) -0.001(2)
C18 0.048(3) 0.026(3) 0.029(3) -0.003(2) 0.008(3) 0.002(2)
C19 0.037(3) 0.024(3) 0.032(3) 0.001(2) 0.011(2) 0.000(2)
C20 0.039(3) 0.035(3) 0.034(3) -0.007(2) 0.012(3) -0.001(2)
C21 0.043(3) 0.035(3) 0.028(3) -0.005(2) 0.011(2) -0.001(2)
C22 0.061(4) 0.043(3) 0.027(3) -0.006(3) 0.018(3) -0.015(3)
C23 0.048(3) 0.041(3) 0.036(3) -0.012(3) 0.013(3) -0.015(3)
C24 0.062(4) 0.055(4) 0.033(3) -0.005(3) 0.021(3) -0.017(3)
C25 0.063(4) 0.055(4) 0.034(3) -0.015(3) 0.021(3) -0.026(3)
N5 0.044(3) 0.032(2) 0.019(2) -0.0033(19) 0.0057(19) 0.006(2)
O1 0.057(2) 0.036(2) 0.0184(19) -0.0070(16) 0.0023(17) 0.0109(18)
C26 0.040(3) 0.040(3) 0.029(3) -0.010(2) 0.003(2) -0.002(2)
C27A 0.054(3) 0.046(3) 0.057(3) -0.006(2) 0.013(2) 0.004(2)
C28A 0.054(3) 0.046(3) 0.057(3) -0.006(2) 0.013(2) 0.004(2)
C29A 0.054(3) 0.046(3) 0.057(3) -0.006(2) 0.013(2) 0.004(2)
C30A 0.054(3) 0.046(3) 0.057(3) -0.006(2) 0.013(2) 0.004(2)
C31A 0.054(3) 0.046(3) 0.057(3) -0.006(2) 0.013(2) 0.004(2)
C27B 0.035(6) 0.025(6) 0.084(10) -0.008(5) 0.014(5) 0.001(4)
C28B 0.035(6) 0.025(6) 0.084(10) -0.008(5) 0.014(5) 0.001(4)
C29B 0.035(6) 0.025(6) 0.084(10) -0.008(5) 0.014(5) 0.001(4)
C30B 0.035(6) 0.025(6) 0.084(10) -0.008(5) 0.014(5) 0.001(4)
C31B 0.035(6) 0.025(6) 0.084(10) -0.008(5) 0.014(5) 0.001(4)
C32 0.045(3) 0.020(2) 0.024(3) -0.001(2) 0.008(2) 0.000(2)
C33 0.051(3) 0.019(2) 0.028(3) 0.000(2) 0.014(2) 0.000(2)
C34 0.053(3) 0.022(3) 0.025(3) 0.000(2) 0.009(2) 0.001(2)
C35 0.044(3) 0.020(2) 0.033(3) -0.006(2) 0.006(2) 0.002(2)
C36 0.047(3) 0.019(2) 0.029(3) 0.001(2) 0.006(2) 0.003(2)
N7 0.042(3) 0.029(2) 0.023(2) -0.0071(19) 0.008(2) -0.0005(19)
O2 0.058(2) 0.039(2) 0.030(2) -0.0135(18) 0.0067(18) 0.000(2)
C37 0.041(3) 0.042(3) 0.040(3) -0.018(3) 0.006(3) 0.000(3)
C38 0.044(3) 0.034(3) 0.064(4) -0.009(3) 0.012(3) 0.005(3)
C39 0.050(4) 0.042(4) 0.088(6) -0.009(4) 0.004(4) 0.004(3)
C40 0.043(4) 0.077(6) 0.094(6) -0.047(5) 0.004(4) 0.013(4)
C41 0.049(4) 0.134(8) 0.061(5) -0.041(6) 0.009(4) 0.016(5)
C42 0.047(4) 0.103(6) 0.041(4) -0.017(4) 0.012(3) 0.008(4)
C43 0.081(3) 0.053(2) 0.074(3) -0.012(2) 0.016(2) 0.004(2)
O3 0.081(3) 0.053(2) 0.074(3) -0.012(2) 0.016(2) 0.004(2)
C44 0.070(4) 0.080(5) 0.046(4) 0.021(3) -0.006(3) -0.012(3)
O4 0.070(4) 0.080(5) 0.046(4) 0.021(3) -0.006(3) -0.012(3)
C45 0.051(9) 0.066(10) 0.093(13) -0.009(9) -0.009(9) 0.017(7)
O5 0.041(7) 0.41(4) 0.144(15) -0.138(19) 0.012(8) 0.020(13)
O6 0.070(4) 0.080(5) 0.046(4) 0.021(3) -0.006(3) -0.012(3)

loop_
_atom_type_symbol
_atom_type_description
_atom_type_scat_dispersion_real
_atom_type_scat_dispersion_imag
_atom_type_scat_source
C C 0.0033 0.0016 'International Tables Vol C Tables 4.2.6.8 and 6.1.1.4'
H H 0.0000 0.0000 'International Tables Vol C Tables 4.2.6.8 and 6.1.1.4'
N N 0.0061 0.0033 'International Tables Vol C Tables 4.2.6.8 and 6.1.1.4'
O O 0.0106 0.0060 'International Tables Vol C Tables 4.2.6.8 and 6.1.1.4'
Zn Zn 0.2839 1.4301 'International Tables Vol C Tables 4.2.6.8 and 6.1.1.4'

loop_
_geom_angle_atom_site_label_1
_geom_angle_atom_site_label_2
_geom_angle_atom_site_label_3
_geom_angle
_geom_angle_site_symmetry_1
_geom_angle_site_symmetry_3
_geom_angle_publ_flag
N4 Zn1 N1 89.06(16) . . ?
N4 Zn1 N3 89.20(16) . . ?
N1 Zn1 N3 162.74(16) . . ?
N4 Zn1 N2 164.80(16) . . ?
N1 Zn1 N2 88.97(16) . . ?
N3 Zn1 N2 88.23(16) . . ?
N4 Zn1 O1 93.33(15) . 2_655 ?
N1 Zn1 O1 99.44(16) . 2_655 ?
N3 Zn1 O1 97.80(15) . 2_655 ?
N2 Zn1 O1 101.86(15) . 2_655 ?
C1 N1 C4 108.1(4) . . ?
C1 N1 Zn1 126.3(3) . . ?
C4 N1 Zn1 125.6(4) . . ?
C9 N2 C6 106.6(4) . . ?
C9 N2 Zn1 127.0(3) . . ?
C6 N2 Zn1 126.3(3) . . ?
C14 N3 C11 107.3(4) . . ?
C14 N3 Zn1 125.1(3) . . ?
C11 N3 Zn1 127.5(3) . . ?
C19 N4 C16 106.3(4) . . ?
C19 N4 Zn1 125.4(3) . . ?
C16 N4 Zn1 125.0(3) . . ?
N1 C1 C20 125.7(5) . . ?
N1 C1 C2 108.6(5) . . ?
C20 C1 C2 125.7(5) . . ?
C3 C2 C1 107.7(5) . . ?
C3 C2 H2 126.1 . . ?
C1 C2 H2 126.1 . . ?
C2 C3 C4 107.8(5) . . ?
C2 C3 H3 126.1 . . ?
C4 C3 H3 126.1 . . ?
C5 C4 N1 126.9(5) . . ?
C5 C4 C3 125.3(5) . . ?
N1 C4 C3 107.8(5) . . ?
C4 C5 C6 125.9(5) . . ?
C4 C5 C21 117.0(5) . . ?
C6 C5 C21 117.1(5) . . ?
N2 C6 C5 124.8(5) . . ?
N2 C6 C7 109.7(4) . . ?
C5 C6 C7 125.2(5) . . ?
C8 C7 C6 107.1(5) . . ?
C8 C7 H7 126.4 . . ?
C6 C7 H7 126.4 . . ?
C7 C8 C9 106.6(5) . . ?
C7 C8 H8 126.7 . . ?
C9 C8 H8 126.7 . . ?
N2 C9 C10 125.7(5) . . ?
N2 C9 C8 109.9(4) . . ?
C10 C9 C8 124.4(5) . . ?
C11 C10 C9 125.3(5) . . ?
C11 C10 C26 117.3(4) . . ?
C9 C10 C26 117.4(5) . . ?
N3 C11 C10 125.8(4) . . ?
N3 C11 C12 109.3(4) . . ?
C10 C11 C12 124.9(5) . . ?
C13 C12 C11 107.4(5) . . ?
C13 C12 H12 126.3 . . ?
C11 C12 H12 126.3 . . ?
C12 C13 C14 107.4(5) . . ?
C12 C13 H13 126.3 . . ?
C14 C13 H13 126.3 . . ?
N3 C14 C15 126.1(4) . . ?
N3 C14 C13 108.6(5) . . ?
C15 C14 C13 125.3(5) . . ?
C16 C15 C14 125.5(5) . . ?
C16 C15 C32 118.0(5) . . ?
C14 C15 C32 116.5(4) . . ?
N4 C16 C15 124.8(5) . . ?
N4 C16 C17 109.4(4) . . ?
C15 C16 C17 125.8(5) . . ?
C18 C17 C16 107.9(5) . . ?
C18 C17 H17 126.0 . . ?
C16 C17 H17 126.0 . . ?
C17 C18 C19 106.6(5) . . ?
C17 C18 H18 126.7 . . ?
C19 C18 H18 126.7 . . ?
N4 C19 C20 125.1(5) . . ?
N4 C19 C18 109.7(4) . . ?
C20 C19 C18 125.2(5) . . ?
C1 C20 C19 125.3(5) . . ?
C1 C20 C37 116.9(5) . . ?
C19 C20 C37 117.8(5) . . ?
C25 C21 C22 116.5(5) . . ?
C25 C21 C5 121.8(5) . . ?
C22 C21 C5 121.8(5) . . ?
C23 C22 C21 121.0(5) . . ?
C23 C22 H22 119.5 . . ?
C21 C22 H22 119.5 . . ?
N5 C23 C22 119.8(5) . . ?
N5 C23 H23 120.1 . . ?
C22 C23 H23 120.1 . . ?
N5 C24 C25 119.5(5) . . ?
N5 C24 H24 120.3 . . ?
C25 C24 H24 120.2 . . ?
C24 C25 C21 122.0(6) . . ?
C24 C25 H25 119.0 . . ?
C21 C25 H25 119.0 . . ?
C23 N5 C24 121.1(5) . . ?
C23 N5 O1 118.9(5) . . ?
C24 N5 O1 120.0(4) . . ?
N5 O1 Zn1 116.2(3) . 2_645 ?
C31B C26 C27A 100.8(11) . . ?
C27A C26 C31A 117.6(7) . . ?
C31B C26 C10 127.9(10) . . ?
C27A C26 C10 124.8(7) . . ?
C31A C26 C10 117.6(6) . . ?
C31B C26 C27B 121.6(13) . . ?
C31A C26 C27B 125.6(9) . . ?
C10 C26 C27B 110.1(9) . . ?
C26 C27A C28A 122.2(9) . . ?
C29A C28A C27A 120.3(9) . . ?
C28A C29A C30A 120.6(9) . . ?
C31A C30A C29A 119.9(9) . . ?
C30A C31A C26 119.3(8) . . ?
C28B C27B C26 114.5(16) . . ?
C29B C28B C27B 122.9(19) . . ?
C28B C29B C30B 119(2) . . ?
C31B C30B C29B 120.3(19) . . ?
C26 C31B C30B 121.8(18) . . ?
C33 C32 C36 116.1(5) . . ?
C33 C32 C15 122.8(4) . . ?
C36 C32 C15 121.0(5) . . ?
C34 C33 C32 121.2(5) . . ?
C34 C33 H33 119.4 . . ?
C32 C33 H33 119.4 . . ?
N7 C34 C33 120.9(5) . . ?
N7 C34 H34 119.5 . . ?
C33 C34 H34 119.5 . . ?
N7 C35 C36 121.1(5) . . ?
N7 C35 H35 119.5 . . ?
C36 C35 H35 119.5 . . ?
C35 C36 C32 121.1(5) . . ?
C35 C36 H36 119.5 . . ?
C32 C36 H36 119.5 . . ?
O2 N7 C34 120.3(4) . . ?
O2 N7 C35 120.2(4) . . ?
C34 N7 C35 119.5(4) . . ?
C42 C37 C38 116.9(6) . . ?
C42 C37 C20 121.5(6) . . ?
C38 C37 C20 121.6(5) . . ?
C39 C38 C37 121.0(6) . . ?
C39 C38 H38 119.5 . . ?
C37 C38 H38 119.5 . . ?
C40 C39 C38 120.7(8) . . ?
C40 C39 H39 119.7 . . ?
C38 C39 H39 119.7 . . ?
C39 C40 C41 119.4(7) . . ?
C39 C40 H40 120.3 . . ?
C41 C40 H40 120.3 . . ?
C42 C41 C40 119.5(7) . . ?
C42 C41 H41 120.3 . . ?
C40 C41 H41 120.3 . . ?
C41 C42 C37 122.6(8) . . ?
C41 C42 H42 118.7 . . ?
C37 C42 H42 118.7 . . ?

loop_
_geom_bond_atom_site_label_1
_geom_bond_atom_site_label_2
_geom_bond_distance
_geom_bond_site_symmetry_2
_geom_bond_publ_flag
Zn1 N4 2.058(4) . ?
Zn1 N1 2.068(4) . ?
Zn1 N3 2.070(4) . ?
Zn1 N2 2.085(4) . ?
Zn1 O1 2.101(4) 2_655 ?
N1 C1 1.363(7) . ?
N1 C4 1.381(7) . ?
N2 C9 1.367(6) . ?
N2 C6 1.368(6) . ?
N3 C14 1.370(6) . ?
N3 C11 1.374(6) . ?
N4 C19 1.364(6) . ?
N4 C16 1.381(6) . ?
C1 C20 1.393(8) . ?
C1 C2 1.448(8) . ?
C2 C3 1.336(9) . ?
C2 H2 0.9500 . ?
C3 C4 1.453(8) . ?
C3 H3 0.9500 . ?
C4 C5 1.374(8) . ?
C5 C6 1.413(7) . ?
C5 C21 1.491(7) . ?
C6 C7 1.439(8) . ?
C7 C8 1.357(7) . ?
C7 H7 0.9500 . ?
C8 C9 1.444(8) . ?
C8 H8 0.9500 . ?
C9 C10 1.410(7) . ?
C10 C11 1.394(7) . ?
C10 C26 1.496(7) . ?
C11 C12 1.439(7) . ?
C12 C13 1.343(8) . ?
C12 H12 0.9500 . ?
C13 C14 1.455(7) . ?
C13 H13 0.9500 . ?
C14 C15 1.406(7) . ?
C15 C16 1.401(7) . ?
C15 C32 1.487(7) . ?
C16 C17 1.427(7) . ?
C17 C18 1.344(7) . ?
C17 H17 0.9500 . ?
C18 C19 1.447(8) . ?
C18 H18 0.9500 . ?
C19 C20 1.414(7) . ?
C20 C37 1.493(8) . ?
C21 C25 1.372(7) . ?
C21 C22 1.385(8) . ?
C22 C23 1.380(7) . ?
C22 H22 0.9500 . ?
C23 N5 1.337(6) . ?
C23 H23 0.9500 . ?
C24 N5 1.342(7) . ?
C24 C25 1.371(8) . ?
C24 H24 0.9500 . ?
C25 H25 0.9500 . ?
N5 O1 1.342(5) . ?
O1 Zn1 2.101(4) 2_645 ?
C26 C31B 1.26(2) . ?
C26 C27A 1.348(11) . ?
C26 C31A 1.494(12) . ?
C26 C27B 1.52(2) . ?
C27A C28A 1.422(14) . ?
C28A C29A 1.373(15) . ?
C29A C30A 1.403(14) . ?
C30A C31A 1.401(13) . ?
C27B C28B 1.37(3) . ?
C28B C29B 1.38(3) . ?
C29B C30B 1.39(3) . ?
C30B C31B 1.40(3) . ?
C32 C33 1.393(7) . ?
C32 C36 1.407(7) . ?
C33 C34 1.373(7) . ?
C33 H33 0.9500 . ?
C34 N7 1.353(6) . ?
C34 H34 0.9500 . ?
C35 N7 1.356(7) . ?
C35 C36 1.364(7) . ?
C35 H35 0.9500 . ?
C36 H36 0.9500 . ?
N7 O2 1.317(5) . ?
C37 C42 1.388(8) . ?
C37 C38 1.396(9) . ?
C38 C39 1.382(8) . ?
C38 H38 0.9500 . ?
C39 C40 1.362(10) . ?
C39 H39 0.9500 . ?
C40 C41 1.398(12) . ?
C40 H40 0.9500 . ?
C41 C42 1.359(10) . ?
C41 H41 0.9500 . ?
C42 H42 0.9500 . ?
C43 O3 1.459(8) . ?
C44 O4 1.369(14) . ?
C45 O5 1.549(17) . ?
